data_4088832
loop_
_publ_author_name
'Walewska, Ma\/lgorzata'
'Hlina, Johann'
'Baumgartner, Judith'
'M\"uller, Thomas'
'Marschner, Christoph'

_publ_section_title
;
 Basic Reactivity Pattern of a Cyclic Disilylated Germylene.
;
_journal_issue 16
_journal_name_full Organometallics
_journal_page_first 2728
_journal_page_last 2737
_journal_paper_doi 10.1021/acs.organomet.6b00482
_journal_volume 35
_journal_year 2016
_chemical_formula_sum 'C32 H96 Ge2 Si16 Te2'
_chemical_formula_weight 1330.91
_space_group_IT_number 2
_space_group_name_Hall '-P 1'
_space_group_name_H-M_alt 'P -1'
_symmetry_cell_setting triclinic
_symmetry_space_group_name_H-M 'P -1'
_atom_sites_solution_hydrogens geom
_atom_sites_solution_primary direct
_atom_sites_solution_secondary difmap
_audit_creation_method SHELXL-97
_cell_angle_alpha 102.80(3)
_cell_angle_beta 98.99(3)
_cell_angle_gamma 109.42(3)
_cell_formula_units_Z 1
_cell_length_a 9.7437(19)
_cell_length_b 12.745(3)
_cell_length_c 14.836(3)
_cell_measurement_reflns_used 7395
_cell_measurement_temperature 100(2)
_cell_measurement_theta_max 52.543
_cell_measurement_theta_min 4.590
_cell_volume 1640.6(8)
_computing_cell_refinement 'Bruker XSCANS'
_computing_data_collection 'Bruker XSCANS'
_computing_data_reduction 'Bruker SHELXTL'
_computing_molecular_graphics 'Bruker SHELXTL'
_computing_publication_material 'Bruker SHELXTL'
_computing_structure_refinement 'SHELXL-97 (Sheldrick, 1997)'
_computing_structure_solution 'SHELXS-97 (Sheldrick, 1990)'
_diffrn_ambient_temperature 100(2)
_diffrn_measured_fraction_theta_full 0.968
_diffrn_measured_fraction_theta_max 0.968
_diffrn_measurement_device_type 'SMART APEX'
_diffrn_measurement_method '\w scans'
_diffrn_radiation_monochromator graphite
_diffrn_radiation_source 'fine-focus sealed tube'
_diffrn_radiation_type MoK\a
_diffrn_radiation_wavelength 0.71073
_diffrn_reflns_av_R_equivalents 0.0350
_diffrn_reflns_av_sigmaI/netI 0.0596
_diffrn_reflns_limit_h_max 11
_diffrn_reflns_limit_h_min -11
_diffrn_reflns_limit_k_max 14
_diffrn_reflns_limit_k_min -15
_diffrn_reflns_limit_l_max 18
_diffrn_reflns_limit_l_min -18
_diffrn_reflns_number 11359
_diffrn_reflns_theta_full 26.00
_diffrn_reflns_theta_max 26.00
_diffrn_reflns_theta_min 1.45
_exptl_absorpt_coefficient_mu 2.101
_exptl_absorpt_correction_T_max 0.7036
_exptl_absorpt_correction_T_min 0.5267
_exptl_absorpt_correction_type multi-scan
_exptl_absorpt_process_details SADABS
_exptl_crystal_colour orange
_exptl_crystal_density_diffrn 1.347
_exptl_crystal_density_method 'not measured'
_exptl_crystal_description plates
_exptl_crystal_F_000 680
_exptl_crystal_size_max 0.35
_exptl_crystal_size_mid 0.26
_exptl_crystal_size_min 0.18
_platon_squeeze_details
;
;
_refine_diff_density_max 1.685
_refine_diff_density_min -1.842
_refine_diff_density_rms 0.163
_refine_ls_extinction_method none
_refine_ls_goodness_of_fit_ref 1.418
_refine_ls_hydrogen_treatment constr
_refine_ls_matrix_type full
_refine_ls_number_parameters 251
_refine_ls_number_reflns 6244
_refine_ls_number_restraints 0
_refine_ls_restrained_S_all 1.418
_refine_ls_R_factor_all 0.0846
_refine_ls_R_factor_gt 0.0810
_refine_ls_shift/su_max 0.008
_refine_ls_shift/su_mean 0.000
_refine_ls_structure_factor_coef Fsqd
_refine_ls_weighting_details 'calc w=1/[\s^2^(Fo^2^)+(0.0035P)^2^+14.8201P] where P=(Fo^2^+2Fc^2^)/3'
_refine_ls_weighting_scheme calc
_refine_ls_wR_factor_gt 0.1486
_refine_ls_wR_factor_ref 0.1501
_reflns_number_gt 6012
_reflns_number_total 6244
_reflns_threshold_expression >2sigma(I)
_cod_data_source_file om6b00482_si_002.cif
_cod_data_source_block 7c_932j
_cod_depositor_comments
;
The following automatic conversions were performed:

data item '_symmetry_cell_setting' value 'Triclinic' was changed to
'triclinic' in accordance with the
/home/saulius/struct/COD-crude-data/automatic-downloads/DataCite-retrospective/ACS/depositions/lib/dictionaries/cif_core.dic
dictionary named 'cif_core.dic' version 2.4.2 last updated on
2011-04-26.

Automatic conversion script
Id: cif_fix_values 6909 2019-04-08 15:41:33Z antanas 
;
_cod_original_cell_volume 1640.5(6)
_cod_original_sg_symbol_H-M P-1
_cod_database_code 4088832

loop_
_symmetry_equiv_pos_as_xyz
'x, y, z'
'-x, -y, -z'

loop_
_atom_site_label
_atom_site_type_symbol
_atom_site_fract_x
_atom_site_fract_y
_atom_site_fract_z
_atom_site_U_iso_or_equiv
_atom_site_adp_type
_atom_site_occupancy
_atom_site_symmetry_multiplicity
_atom_site_calc_flag
_atom_site_refinement_flags
Te1 Te 0.68045(6) 0.51496(5) 0.46219(4) 0.01389(15) Uani 1 1 d .
Ge1 Ge 0.40240(9) 0.47492(7) 0.37670(6) 0.0128(2) Uani 1 1 d .
Si1 Si 0.3727(2) 0.61943(19) 0.29878(15) 0.0141(4) Uani 1 1 d .
Si2 Si 0.3364(2) 0.5159(2) 0.13950(16) 0.0164(5) Uani 1 1 d .
Si3 Si 0.1916(3) 0.3197(2) 0.11419(16) 0.0180(5) Uani 1 1 d .
Si4 Si 0.2768(2) 0.28310(19) 0.25740(15) 0.0136(4) Uani 1 1 d .
Si5 Si 0.5820(2) 0.79310(19) 0.32395(16) 0.0173(5) Uani 1 1 d .
Si6 Si 0.1635(2) 0.6696(2) 0.31728(16) 0.0182(5) Uani 1 1 d .
Si7 Si 0.4380(3) 0.1831(2) 0.22759(17) 0.0189(5) Uani 1 1 d .
Si8 Si 0.0671(3) 0.1658(2) 0.29773(17) 0.0203(5) Uani 1 1 d .
C1 C 0.5288(9) 0.5221(8) 0.1247(6) 0.0202(18) Uani 1 1 d .
H1A H 0.5176 0.4678 0.0633 0.030 Uiso 1 1 calc R
H1B H 0.5774 0.5004 0.1766 0.030 Uiso 1 1 calc R
H1C H 0.5907 0.6013 0.1266 0.030 Uiso 1 1 calc R
C2 C 0.2469(11) 0.5722(8) 0.0482(6) 0.027(2) Uani 1 1 d .
H2A H 0.3093 0.6538 0.0578 0.040 Uiso 1 1 calc R
H2B H 0.1465 0.5658 0.0558 0.040 Uiso 1 1 calc R
H2C H 0.2384 0.5259 -0.0162 0.040 Uiso 1 1 calc R
C3 C -0.0177(10) 0.2873(9) 0.0809(7) 0.032(2) Uani 1 1 d .
H3A H -0.0397 0.3225 0.0309 0.048 Uiso 1 1 calc R
H3B H -0.0478 0.3198 0.1373 0.048 Uiso 1 1 calc R
H3C H -0.0736 0.2029 0.0575 0.048 Uiso 1 1 calc R
C4 C 0.2280(11) 0.2332(8) 0.0056(6) 0.028(2) Uani 1 1 d .
H4A H 0.1698 0.1500 -0.0066 0.042 Uiso 1 1 calc R
H4B H 0.3353 0.2472 0.0172 0.042 Uiso 1 1 calc R
H4C H 0.1979 0.2575 -0.0500 0.042 Uiso 1 1 calc R
C5 C 0.7658(9) 0.7739(7) 0.3334(7) 0.0223(19) Uani 1 1 d .
H5A H 0.8476 0.8500 0.3480 0.033 Uiso 1 1 calc R
H5B H 0.7643 0.7232 0.2726 0.033 Uiso 1 1 calc R
H5C H 0.7816 0.7386 0.3844 0.033 Uiso 1 1 calc R
C6 C 0.5900(10) 0.9083(8) 0.4299(6) 0.0252(19) Uani 1 1 d .
H6A H 0.5897 0.8789 0.4856 0.038 Uiso 1 1 calc R
H6B H 0.5023 0.9292 0.4168 0.038 Uiso 1 1 calc R
H6C H 0.6821 0.9773 0.4430 0.038 Uiso 1 1 calc R
C7 C 0.5524(10) 0.8466(8) 0.2168(7) 0.026(2) Uani 1 1 d .
H7A H 0.4525 0.8501 0.2047 0.038 Uiso 1 1 calc R
H7B H 0.5601 0.7930 0.1609 0.038 Uiso 1 1 calc R
H7C H 0.6292 0.9243 0.2289 0.038 Uiso 1 1 calc R
C8 C 0.1726(11) 0.7325(9) 0.4446(7) 0.033(2) Uani 1 1 d .
H8A H 0.2627 0.8040 0.4724 0.049 Uiso 1 1 calc R
H8B H 0.1767 0.6762 0.4795 0.049 Uiso 1 1 calc R
H8C H 0.0830 0.7503 0.4491 0.049 Uiso 1 1 calc R
C9 C 0.1607(11) 0.7817(8) 0.2541(7) 0.029(2) Uani 1 1 d .
H9A H 0.0686 0.7967 0.2551 0.044 Uiso 1 1 calc R
H9B H 0.1638 0.7528 0.1878 0.044 Uiso 1 1 calc R
H9C H 0.2483 0.8540 0.2863 0.044 Uiso 1 1 calc R
C10 C -0.0204(10) 0.5416(9) 0.2632(8) 0.037(2) Uani 1 1 d .
H10A H -0.0229 0.4810 0.2943 0.055 Uiso 1 1 calc R
H10B H -0.0307 0.5107 0.1948 0.055 Uiso 1 1 calc R
H10C H -0.1035 0.5666 0.2723 0.055 Uiso 1 1 calc R
C11 C 0.5997(9) 0.2689(8) 0.1869(7) 0.0248(19) Uani 1 1 d .
H11A H 0.6574 0.3436 0.2359 0.037 Uiso 1 1 calc R
H11B H 0.5619 0.2829 0.1273 0.037 Uiso 1 1 calc R
H11C H 0.6647 0.2254 0.1762 0.037 Uiso 1 1 calc R
C12 C 0.5086(10) 0.1494(8) 0.3374(6) 0.026(2) Uani 1 1 d .
H12A H 0.5819 0.1139 0.3264 0.039 Uiso 1 1 calc R
H12B H 0.4243 0.0951 0.3532 0.039 Uiso 1 1 calc R
H12C H 0.5567 0.2214 0.3905 0.039 Uiso 1 1 calc R
C13 C 0.3300(10) 0.0413(8) 0.1306(7) 0.028(2) Uani 1 1 d .
H13A H 0.3974 0.0008 0.1169 0.041 Uiso 1 1 calc R
H13B H 0.2885 0.0569 0.0727 0.041 Uiso 1 1 calc R
H13C H 0.2478 -0.0075 0.1518 0.041 Uiso 1 1 calc R
C14 C 0.1189(11) 0.1084(8) 0.3978(7) 0.033(2) Uani 1 1 d .
H14A H 0.1961 0.1721 0.4502 0.050 Uiso 1 1 calc R
H14B H 0.1582 0.0486 0.3753 0.050 Uiso 1 1 calc R
H14C H 0.0298 0.0744 0.4205 0.050 Uiso 1 1 calc R
C15 C -0.0462(11) 0.0376(8) 0.1898(7) 0.033(2) Uani 1 1 d .
H15A H -0.1198 -0.0218 0.2087 0.049 Uiso 1 1 calc R
H15B H 0.0210 0.0048 0.1623 0.049 Uiso 1 1 calc R
H15C H -0.0987 0.0629 0.1424 0.049 Uiso 1 1 calc R
C16 C -0.0522(10) 0.2468(9) 0.3307(7) 0.033(2) Uani 1 1 d .
H16A H -0.1333 0.1992 0.3534 0.049 Uiso 1 1 calc R
H16B H -0.0955 0.2649 0.2748 0.049 Uiso 1 1 calc R
H16C H 0.0088 0.3193 0.3814 0.049 Uiso 1 1 calc R

loop_
_atom_site_aniso_label
_atom_site_aniso_U_11
_atom_site_aniso_U_22
_atom_site_aniso_U_33
_atom_site_aniso_U_23
_atom_site_aniso_U_13
_atom_site_aniso_U_12
Te1 0.0120(3) 0.0165(3) 0.0120(3) 0.0032(2) 0.00261(19) 0.0048(2)
Ge1 0.0133(4) 0.0116(4) 0.0117(4) 0.0026(3) 0.0017(3) 0.0037(3)
Si1 0.0154(11) 0.0132(11) 0.0141(11) 0.0038(9) 0.0033(8) 0.0062(9)
Si2 0.0196(11) 0.0164(11) 0.0145(11) 0.0058(9) 0.0038(9) 0.0077(9)
Si3 0.0205(12) 0.0160(11) 0.0135(11) 0.0018(9) -0.0004(9) 0.0059(9)
Si4 0.0138(10) 0.0121(10) 0.0122(10) 0.0026(8) 0.0015(8) 0.0031(8)
Si5 0.0173(11) 0.0147(11) 0.0204(12) 0.0057(9) 0.0057(9) 0.0062(9)
Si6 0.0165(11) 0.0193(12) 0.0180(11) 0.0035(10) 0.0031(9) 0.0075(9)
Si7 0.0203(12) 0.0166(11) 0.0208(12) 0.0051(10) 0.0048(9) 0.0085(9)
Si8 0.0173(11) 0.0184(12) 0.0193(12) 0.0038(10) 0.0031(9) 0.0011(9)
C1 0.024(4) 0.024(4) 0.013(4) 0.006(3) 0.006(3) 0.008(4)
C2 0.041(5) 0.023(5) 0.021(5) 0.011(4) 0.009(4) 0.014(4)
C3 0.018(5) 0.034(5) 0.041(6) 0.008(5) 0.001(4) 0.011(4)
C4 0.049(6) 0.022(5) 0.010(4) -0.005(4) 0.001(4) 0.019(4)
C5 0.015(4) 0.021(4) 0.035(5) 0.014(4) 0.012(4) 0.005(3)
C6 0.026(5) 0.023(5) 0.031(5) 0.012(4) 0.010(4) 0.011(4)
C7 0.028(5) 0.022(5) 0.033(5) 0.013(4) 0.015(4) 0.011(4)
C8 0.027(5) 0.046(6) 0.032(5) 0.006(5) 0.011(4) 0.023(5)
C9 0.030(5) 0.031(5) 0.034(5) 0.012(4) 0.010(4) 0.018(4)
C10 0.020(5) 0.032(5) 0.049(6) 0.005(5) 0.006(4) 0.005(4)
C11 0.020(4) 0.028(5) 0.030(5) 0.013(4) 0.009(4) 0.009(4)
C12 0.033(5) 0.021(5) 0.030(5) 0.008(4) 0.005(4) 0.016(4)
C13 0.032(5) 0.019(4) 0.031(5) 0.001(4) 0.003(4) 0.016(4)
C14 0.039(6) 0.021(5) 0.034(5) 0.011(4) 0.008(4) 0.005(4)
C15 0.030(5) 0.025(5) 0.026(5) -0.001(4) 0.004(4) -0.003(4)
C16 0.018(5) 0.042(6) 0.042(6) 0.012(5) 0.014(4) 0.012(4)

loop_
_atom_type_symbol
_atom_type_description
_atom_type_scat_dispersion_real
_atom_type_scat_dispersion_imag
_atom_type_scat_source
C C 0.0033 0.0016 'International Tables Vol C Tables 4.2.6.8 and 6.1.1.4'
H H 0.0000 0.0000 'International Tables Vol C Tables 4.2.6.8 and 6.1.1.4'
Si Si 0.0817 0.0704 'International Tables Vol C Tables 4.2.6.8 and 6.1.1.4'
Ge Ge 0.1547 1.8001 'International Tables Vol C Tables 4.2.6.8 and 6.1.1.4'
Te Te -0.5308 1.6751 'International Tables Vol C Tables 4.2.6.8 and 6.1.1.4'

loop_
_geom_angle_atom_site_label_1
_geom_angle_atom_site_label_2
_geom_angle_atom_site_label_3
_geom_angle
_geom_angle_site_symmetry_1
_geom_angle_site_symmetry_3
Ge1 Te1 Ge1 88.12(4) 2_666 .
Si1 Ge1 Si4 107.35(8) . .
Si1 Ge1 Te1 115.40(6) . 2_666
Si4 Ge1 Te1 113.58(7) . 2_666
Si1 Ge1 Te1 115.34(7) . .
Si4 Ge1 Te1 112.94(7) . .
Te1 Ge1 Te1 91.88(4) 2_666 .
Si2 Si1 Si5 103.85(12) . .
Si2 Si1 Si6 110.18(12) . .
Si5 Si1 Si6 107.99(12) . .
Si2 Si1 Ge1 99.49(10) . .
Si5 Si1 Ge1 119.10(11) . .
Si6 Si1 Ge1 115.06(11) . .
C2 Si2 C1 110.9(4) . .
C2 Si2 Si3 109.6(3) . .
C1 Si2 Si3 105.9(3) . .
C2 Si2 Si1 114.6(3) . .
C1 Si2 Si1 106.2(3) . .
Si3 Si2 Si1 109.32(12) . .
C4 Si3 C3 104.9(4) . .
C4 Si3 Si2 107.4(3) . .
C3 Si3 Si2 112.1(3) . .
C4 Si3 Si4 113.9(3) . .
C3 Si3 Si4 114.6(3) . .
Si2 Si3 Si4 103.89(12) . .
Si8 Si4 Si3 108.23(12) . .
Si8 Si4 Si7 110.23(12) . .
Si3 Si4 Si7 107.16(12) . .
Si8 Si4 Ge1 111.51(11) . .
Si3 Si4 Ge1 105.49(11) . .
Si7 Si4 Ge1 113.86(10) . .
C6 Si5 C5 111.3(4) . .
C6 Si5 C7 107.0(4) . .
C5 Si5 C7 106.3(4) . .
C6 Si5 Si1 110.4(3) . .
C5 Si5 Si1 114.2(3) . .
C7 Si5 Si1 107.3(3) . .
C8 Si6 C9 107.9(5) . .
C8 Si6 C10 108.2(5) . .
C9 Si6 C10 107.2(5) . .
C8 Si6 Si1 112.2(3) . .
C9 Si6 Si1 108.8(3) . .
C10 Si6 Si1 112.4(3) . .
C12 Si7 C11 109.9(4) . .
C12 Si7 C13 108.1(4) . .
C11 Si7 C13 107.8(4) . .
C12 Si7 Si4 109.8(3) . .
C11 Si7 Si4 111.8(3) . .
C13 Si7 Si4 109.4(3) . .
C16 Si8 C14 108.6(5) . .
C16 Si8 C15 108.5(5) . .
C14 Si8 C15 107.8(5) . .
C16 Si8 Si4 110.8(3) . .
C14 Si8 Si4 113.1(3) . .
C15 Si8 Si4 107.9(3) . .

loop_
_geom_bond_atom_site_label_1
_geom_bond_atom_site_label_2
_geom_bond_distance
_geom_bond_site_symmetry_2
Te1 Ge1 2.6301(11) 2_666
Te1 Ge1 2.6322(13) .
Ge1 Si1 2.451(2) .
Ge1 Si4 2.454(3) .
Ge1 Te1 2.6301(11) 2_666
Si1 Si2 2.345(3) .
Si1 Si5 2.365(3) .
Si1 Si6 2.367(3) .
Si2 C2 1.894(9) .
Si2 C1 1.899(8) .
Si2 Si3 2.336(3) .
Si3 C4 1.895(8) .
Si3 C3 1.899(9) .
Si3 Si4 2.360(3) .
Si4 Si8 2.349(3) .
Si4 Si7 2.363(3) .
Si5 C6 1.871(9) .
Si5 C5 1.874(8) .
Si5 C7 1.882(9) .
Si6 C8 1.856(9) .
Si6 C9 1.879(10) .
Si6 C10 1.882(10) .
Si7 C12 1.863(9) .
Si7 C11 1.868(9) .
Si7 C13 1.885(9) .
Si8 C16 1.846(9) .
Si8 C14 1.868(10) .
Si8 C15 1.881(9) .

loop_
_geom_torsion_atom_site_label_1
_geom_torsion_atom_site_label_2
_geom_torsion_atom_site_label_3
_geom_torsion_atom_site_label_4
_geom_torsion
_geom_torsion_site_symmetry_1
_geom_torsion_site_symmetry_4
Ge1 Te1 Ge1 Si1 119.37(7) 2_666 .
Ge1 Te1 Ge1 Si4 -116.65(7) 2_666 .
Ge1 Te1 Ge1 Te1 0.0 2_666 2_666
Si4 Ge1 Si1 Si2 -23.89(11) . .
Te1 Ge1 Si1 Si2 -151.66(8) 2_666 .
Te1 Ge1 Si1 Si2 102.96(10) . .
Si4 Ge1 Si1 Si5 -135.65(12) . .
Te1 Ge1 Si1 Si5 96.58(12) 2_666 .
Te1 Ge1 Si1 Si5 -8.80(13) . .
Si4 Ge1 Si1 Si6 93.78(12) . .
Te1 Ge1 Si1 Si6 -33.99(12) 2_666 .
Te1 Ge1 Si1 Si6 -139.36(9) . .
Si5 Si1 Si2 C2 -75.5(4) . .
Si6 Si1 Si2 C2 39.9(4) . .
Ge1 Si1 Si2 C2 161.2(3) . .
Si5 Si1 Si2 C1 47.2(3) . .
Si6 Si1 Si2 C1 162.6(3) . .
Ge1 Si1 Si2 C1 -76.1(3) . .
Si5 Si1 Si2 Si3 161.10(12) . .
Si6 Si1 Si2 Si3 -83.47(15) . .
Ge1 Si1 Si2 Si3 37.80(13) . .
C2 Si2 Si3 C4 75.4(4) . .
C1 Si2 Si3 C4 -44.3(4) . .
Si1 Si2 Si3 C4 -158.3(3) . .
C2 Si2 Si3 C3 -39.4(5) . .
C1 Si2 Si3 C3 -159.0(4) . .
Si1 Si2 Si3 C3 86.9(4) . .
C2 Si2 Si3 Si4 -163.7(3) . .
C1 Si2 Si3 Si4 76.7(3) . .
Si1 Si2 Si3 Si4 -37.39(15) . .
C4 Si3 Si4 Si8 -104.8(4) . .
C3 Si3 Si4 Si8 16.1(4) . .
Si2 Si3 Si4 Si8 138.77(12) . .
C4 Si3 Si4 Si7 14.1(4) . .
C3 Si3 Si4 Si7 134.9(4) . .
Si2 Si3 Si4 Si7 -102.36(13) . .
C4 Si3 Si4 Ge1 135.8(4) . .
C3 Si3 Si4 Ge1 -103.4(4) . .
Si2 Si3 Si4 Ge1 19.30(13) . .
Si1 Ge1 Si4 Si8 -114.08(11) . .
Te1 Ge1 Si4 Si8 14.74(12) 2_666 .
Te1 Ge1 Si4 Si8 117.66(10) . .
Si1 Ge1 Si4 Si3 3.19(12) . .
Te1 Ge1 Si4 Si3 132.00(9) 2_666 .
Te1 Ge1 Si4 Si3 -125.07(9) . .
Si1 Ge1 Si4 Si7 120.41(11) . .
Te1 Ge1 Si4 Si7 -110.78(10) 2_666 .
Te1 Ge1 Si4 Si7 -7.85(13) . .
Si2 Si1 Si5 C6 160.6(3) . .
Si6 Si1 Si5 C6 43.7(3) . .
Ge1 Si1 Si5 C6 -90.0(3) . .
Si2 Si1 Si5 C5 -73.1(3) . .
Si6 Si1 Si5 C5 169.9(3) . .
Ge1 Si1 Si5 C5 36.2(3) . .
Si2 Si1 Si5 C7 44.4(3) . .
Si6 Si1 Si5 C7 -72.6(3) . .
Ge1 Si1 Si5 C7 153.7(3) . .
Si2 Si1 Si6 C8 171.6(4) . .
Si5 Si1 Si6 C8 -75.6(4) . .
Ge1 Si1 Si6 C8 60.1(4) . .
Si2 Si1 Si6 C9 -69.1(4) . .
Si5 Si1 Si6 C9 43.7(4) . .
Ge1 Si1 Si6 C9 179.5(3) . .
Si2 Si1 Si6 C10 49.4(4) . .
Si5 Si1 Si6 C10 162.2(4) . .
Ge1 Si1 Si6 C10 -62.0(4) . .
Si8 Si4 Si7 C12 -61.8(3) . .
Si3 Si4 Si7 C12 -179.3(3) . .
Ge1 Si4 Si7 C12 64.4(3) . .
Si8 Si4 Si7 C11 176.0(3) . .
Si3 Si4 Si7 C11 58.4(3) . .
Ge1 Si4 Si7 C11 -57.8(3) . .
Si8 Si4 Si7 C13 56.7(4) . .
Si3 Si4 Si7 C13 -60.9(4) . .
Ge1 Si4 Si7 C13 -177.1(3) . .
Si3 Si4 Si8 C16 -67.7(4) . .
Si7 Si4 Si8 C16 175.4(4) . .
Ge1 Si4 Si8 C16 47.9(4) . .
Si3 Si4 Si8 C14 170.1(4) . .
Si7 Si4 Si8 C14 53.2(4) . .
Ge1 Si4 Si8 C14 -74.3(4) . .
Si3 Si4 Si8 C15 51.0(4) . .
Si7 Si4 Si8 C15 -65.9(4) . .
Ge1 Si4 Si8 C15 166.6(4) . .

loop_
_platon_squeeze_void_nr
_platon_squeeze_void_average_x
_platon_squeeze_void_average_y
_platon_squeeze_void_average_z
_platon_squeeze_void_volume
_platon_squeeze_void_count_electrons
_platon_squeeze_void_content
1 0.366 0.993 0.925 10 1 ' '
2 0.504 0.133 0.991 7 1 ' '
3 0.513 0.883 0.019 8 1 ' '
4 0.649 0.025 0.081 9 1 ' '
